data_1535780
loop_
_publ_author_name
'Bykov, A.B.'
'Dem'yanets, L.N.'
'Radaev, S.F.'
'Genkina, E.A.'
'Maximov, B.A.'
'Mel'nikov, O.K.'

_publ_section_title
;
 Synthesis and atomic structure of the compound Ca1,75 Sr1,5 Cu0,75 Pt O6
 crystallizing in the Bi-Sr-Ca-Cu-O system of high-temperature
 superconductors
;
_journal_name_full Kristallografiya
_journal_page_first 869
_journal_page_last 873
_journal_volume 35
_journal_year 1990
_chemical_formula_sum 'Ca1.75 Cu0.75 O6 Pt Sr1.5'
_chemical_name_systematic 'Ca1.75 Sr1.5 Cu0.75 Pt O6'
_space_group_IT_number 167
_symmetry_space_group_name_Hall '-R 3 2"c'
_symmetry_space_group_name_H-M 'R -3 c :H'
_cell_angle_alpha 90
_cell_angle_beta 90
_cell_angle_gamma 120
_cell_formula_units_Z 6
_cell_length_a 9.442
_cell_length_b 9.442
_cell_length_c 11.125
_cell_volume 858.932
_citation_journal_id_ASTM KRISAJ
_cod_data_source_file Bykov_KRISAJ_1990_1019.cif
_cod_data_source_block Ca1.75Cu0.75O6Pt1Sr1.5
_cod_original_cell_volume 858.9318
_cod_original_formula_sum 'Ca1.75 Cu0.75 O6 Pt1 Sr1.5'
_cod_database_code 1535780

loop_
_symmetry_equiv_pos_as_xyz
x,y,z
-y,x-y,z
-x+y,-x,z
y,x,-z+1/2
-x,-x+y,-z+1/2
x-y,-y,-z+1/2
-x,-y,-z
y,-x+y,-z
x-y,x,-z
-y,-x,z-1/2
x,x-y,z-1/2
-x+y,y,z-1/2
x+2/3,y+1/3,z+1/3
-y+2/3,x-y+1/3,z+1/3
-x+y+2/3,-x+1/3,z+1/3
y+2/3,x+1/3,-z+5/6
-x+2/3,-x+y+1/3,-z+5/6
x-y+2/3,-y+1/3,-z+5/6
-x+2/3,-y+1/3,-z+1/3
y+2/3,-x+y+1/3,-z+1/3
x-y+2/3,x+1/3,-z+1/3
-y+2/3,-x+1/3,z-1/6
x+2/3,x-y+1/3,z-1/6
-x+y+2/3,y+1/3,z-1/6
x+1/3,y+2/3,z+2/3
-y+1/3,x-y+2/3,z+2/3
-x+y+1/3,-x+2/3,z+2/3
y+1/3,x+2/3,-z+7/6
-x+1/3,-x+y+2/3,-z+7/6
x-y+1/3,-y+2/3,-z+7/6
-x+1/3,-y+2/3,-z+2/3
y+1/3,-x+y+2/3,-z+2/3
x-y+1/3,x+2/3,-z+2/3
-y+1/3,-x+2/3,z+1/6
x+1/3,x-y+2/3,z+1/6
-x+y+1/3,y+2/3,z+1/6

loop_
_atom_site_label
_atom_site_type_symbol
_atom_site_fract_x
_atom_site_fract_y
_atom_site_fract_z
_atom_site_occupancy
_atom_site_U_iso_or_equiv
O1 O-2 0.1808 0.0237 0.1112 1 0.0
Cu1 Cu+2 0.055 0.055 0.25 0.25 0.0
Sr1 Sr+2 0.3633 0 0.25 0.5 0.0
Ca1 Ca+2 0 0 0.25 0.25 0.0
Pt1 Pt+4 0 0 0 1 0.0
Ca2 Ca+2 0.3633 0 0.25 0.5 0.0
